data_7055076
loop_
_publ_author_name
'Hettstedt, Christina'
'Mayer, Peter'
'Karaghiosoff, Konstantin'

_publ_section_title
;
 Halogen bonding in the crystal structures of 1,2-diiodo alkenes
;
_journal_issue 11
_journal_name_full 'New J. Chem.'
_journal_page_first 8522
_journal_paper_doi 10.1039/C5NJ00821B
_journal_volume 39
_journal_year 2015
_chemical_formula_moiety 'C11 H10 I2 O2'
_chemical_formula_sum 'C11 H10 I2 O2'
_chemical_formula_weight 427.99
_chemical_name_systematic
;
 (E)-ethyl 2,3-diiodo-3-phenylacrylate
;
_chemical_properties_physical Light-sensitive
_space_group_crystal_system monoclinic
_space_group_IT_number 14
_space_group_name_Hall '-P 2yn'
_space_group_name_H-M_alt 'P 1 21/n 1'
_symmetry_space_group_name_Hall '-P 2yn'
_symmetry_space_group_name_H-M 'P 1 21/n 1'
_atom_sites_solution_hydrogens geom
_atom_sites_solution_primary direct
_atom_sites_solution_secondary difmap
_audit_creation_method SHELXL-2013
_audit_update_record
;
2014-12-02 deposited with the CCDC.
2015-08-07 downloaded from the CCDC.
;
_cell_angle_alpha 90
_cell_angle_beta 96.053(4)
_cell_angle_gamma 90
_cell_formula_units_Z 4
_cell_length_a 12.8366(5)
_cell_length_b 7.0467(2)
_cell_length_c 14.2790(6)
_cell_measurement_reflns_used 6395
_cell_measurement_temperature 173(2)
_cell_measurement_theta_max 32.3498
_cell_measurement_theta_min 4.2574
_cell_volume 1284.42(8)
_computing_cell_refinement
;
CrysAlisPro, Oxford Diffraction Ltd.,
Version 1.171.33.41 (release 06-05-2009 CrysAlis171 .NET)
(compiled May  6 2009,17:20:42)
;
_computing_data_collection
;
CrysAlisPro, Oxford Diffraction Ltd.,
Version 1.171.33.41 (release 06-05-2009 CrysAlis171 .NET)
(compiled May  6 2009,17:20:42)
;
_computing_data_reduction
;
CrysAlisPro, Oxford Diffraction Ltd.,
Version 1.171.33.41 (release 06-05-2009 CrysAlis171 .NET)
(compiled May  6 2009,17:20:42)
;
_computing_molecular_graphics
;
'ORTEP (M. N. Burnett, C. K. Johnson, ORTEP-III: Oak Ridge Thermal Ellipsoid
;
_computing_publication_material
;
PLATON (A. L. Spek, Acta Crystallogr, Sect. A, 1990, 46, C34, 1995 version).
;
_computing_structure_refinement 'SHELXL-2013 (Sheldrick, 2013)'
_computing_structure_solution 'SHELXS-97 (Sheldrick, 1990)'
_diffrn_ambient_temperature 173(2)
_diffrn_detector_area_resol_mean 15.9809
_diffrn_measured_fraction_theta_full 0.995
_diffrn_measured_fraction_theta_max 0.992
_diffrn_measurement_device_type 'Xcalibur, Sapphire3'
_diffrn_measurement_method '\w scans'
_diffrn_radiation_type MoK\a
_diffrn_radiation_wavelength 0.71073
_diffrn_reflns_av_R_equivalents 0.0364
_diffrn_reflns_av_unetI/netI 0.0357
_diffrn_reflns_laue_measured_fraction_full 0.995
_diffrn_reflns_laue_measured_fraction_max 0.992
_diffrn_reflns_limit_h_max 18
_diffrn_reflns_limit_h_min -17
_diffrn_reflns_limit_k_max 9
_diffrn_reflns_limit_k_min -9
_diffrn_reflns_limit_l_max 20
_diffrn_reflns_limit_l_min -20
_diffrn_reflns_number 16765
_diffrn_reflns_point_group_measured_fraction_full 0.995
_diffrn_reflns_point_group_measured_fraction_max 0.992
_diffrn_reflns_theta_full 25.242
_diffrn_reflns_theta_max 30.133
_diffrn_reflns_theta_min 4.265
_exptl_absorpt_coefficient_mu 4.876
_exptl_absorpt_correction_T_max 1.00000
_exptl_absorpt_correction_T_min 0.89253
_exptl_absorpt_correction_type multi-scan
_exptl_absorpt_process_details
;
CrysAlisPro, Oxford Diffraction Ltd.,
Version 1.171.33.41 (release 06-05-2009 CrysAlis171 .NET)
(compiled May  6 2009,17:20:42)
Empirical absorption correction using spherical harmonics,
 implemented in SCALE3 ABSPACK scaling algorithm.
;
_exptl_crystal_colour colourless
_exptl_crystal_density_diffrn 2.213
_exptl_crystal_description block
_exptl_crystal_F_000 792
_exptl_crystal_recrystallization_method 'Re-crystallisation from solvent: Ethylacetate'
_exptl_crystal_size_max 0.200
_exptl_crystal_size_mid 0.150
_exptl_crystal_size_min 0.100
_refine_diff_density_max 0.878
_refine_diff_density_min -0.957
_refine_diff_density_rms 0.098
_refine_ls_extinction_method none
_refine_ls_goodness_of_fit_ref 0.917
_refine_ls_hydrogen_treatment constr
_refine_ls_matrix_type full
_refine_ls_number_parameters 156
_refine_ls_number_reflns 3760
_refine_ls_number_restraints 0
_refine_ls_restrained_S_all 0.917
_refine_ls_R_factor_all 0.0416
_refine_ls_R_factor_gt 0.0232
_refine_ls_shift/su_max 0.002
_refine_ls_shift/su_mean 0.000
_refine_ls_structure_factor_coef Fsqd
_refine_ls_weighting_details
;
 w=1/[\s^2^(Fo^2^)+(0.0189P)^2^]
 where P=(Fo^2^+2Fc^2^)/3
;
_refine_ls_weighting_scheme calc
_refine_ls_wR_factor_gt 0.0424
_refine_ls_wR_factor_ref 0.0449
_reflns_Friedel_coverage 0.000
_reflns_number_gt 2747
_reflns_number_total 3760
_reflns_threshold_expression 'I > 2\s(I)'
_cod_data_source_file c5nj00821b2.cif
_cod_data_source_block shelxl
_cod_depositor_comments 'Adding full bibliography for 7055070--7055078.cif.'
_cod_database_code 7055076
_shelx_space_group_comment
;
The symmetry employed for this shelxl refinement is uniquely defined
by the following loop, which should always be used as a source of
symmetry information in preference to the above space-group names.
They are only intended as comments.
;
_shelx_estimated_absorpt_t_min 0.442
_shelx_estimated_absorpt_t_max 0.641
_shelxl_version_number 2013-2

loop_
_space_group_symop_operation_xyz
'x, y, z'
'-x+1/2, y+1/2, -z+1/2'
'-x, -y, -z'
'x-1/2, -y-1/2, z-1/2'

loop_
_atom_site_label
_atom_site_type_symbol
_atom_site_fract_x
_atom_site_fract_y
_atom_site_fract_z
_atom_site_U_iso_or_equiv
_atom_site_adp_type
_atom_site_occupancy
_atom_site_site_symmetry_order
_atom_site_calc_flag
_atom_site_refinement_flags_posn
_atom_site_refinement_flags_adp
_atom_site_refinement_flags_occupancy
_atom_site_disorder_assembly
_atom_site_disorder_group
I1 I 0.12723(2) 0.61268(2) 0.43343(2) 0.03292(6) Uani 1 1 d . . . . .
I2 I 0.36112(2) 1.18267(3) 0.47262(2) 0.03897(6) Uani 1 1 d . . . . .
O1 O 0.39490(15) 0.6618(3) 0.53229(13) 0.0356(4) Uani 1 1 d . . . . .
O2 O 0.30772(16) 0.8146(3) 0.63770(13) 0.0440(5) Uani 1 1 d . . . . .
C10 C 0.3740(2) 0.7263(5) 0.71370(19) 0.0414(7) Uani 1 1 d . . . . .
H10A H 0.4458 0.7791 0.7169 0.050 Uiso 1 1 calc R U . . .
H10B H 0.3779 0.5878 0.7031 0.050 Uiso 1 1 calc R U . . .
C4 C 0.0575(2) 1.1278(4) 0.39295(19) 0.0300(6) Uani 1 1 d . . . . .
H4 H 0.0448 1.1206 0.4572 0.036 Uiso 1 1 calc R U . . .
C5 C -0.0121(2) 1.2221(4) 0.3284(2) 0.0388(7) Uani 1 1 d . . . . .
H5 H -0.0730 1.2792 0.3483 0.047 Uiso 1 1 calc R U . . .
C8 C 0.1638(3) 1.0554(6) 0.2699(2) 0.0560(9) Uani 1 1 d . . . . .
H8 H 0.2247 0.9984 0.2497 0.067 Uiso 1 1 calc R U . . .
C11 C 0.3279(3) 0.7653(5) 0.80298(19) 0.0463(8) Uani 1 1 d . . . . .
H11A H 0.3191 0.9025 0.8102 0.069 Uiso 1 1 calc R U . . .
H11B H 0.3746 0.7163 0.8562 0.069 Uiso 1 1 calc R U . . .
H11C H 0.2595 0.7028 0.8014 0.069 Uiso 1 1 calc R U . . .
C7 C 0.0935(3) 1.1496(5) 0.2059(2) 0.0448(8) Uani 1 1 d . . . . .
H7 H 0.1054 1.1561 0.1415 0.054 Uiso 1 1 calc R U . . .
C6 C 0.0067(2) 1.2333(4) 0.2360(2) 0.0452(8) Uani 1 1 d . . . . .
H6 H -0.0409 1.2998 0.1923 0.054 Uiso 1 1 calc R U . . .
C9 C 0.3289(2) 0.7692(4) 0.55135(19) 0.0365(7) Uani 1 1 d . . . . .
C2 C 0.2377(4) 0.9898(8) 0.4362(3) 0.0245(15) Uani 0.568(10) 1 d . . P A 1
C1 C 0.2387(4) 0.8241(8) 0.4777(3) 0.0246(15) Uani 0.568(10) 1 d . . P A 1
C2A C 0.1943(5) 0.8877(9) 0.4288(4) 0.0196(18) Uani 0.432(10) 1 d . . P A 2
C1A C 0.2808(5) 0.9259(9) 0.4842(4) 0.0202(18) Uani 0.432(10) 1 d . . P A 2
C3 C 0.1451(2) 1.0447(5) 0.36314(19) 0.0447(8) Uani 1 1 d . . . . .

loop_
_atom_site_aniso_label
_atom_site_aniso_U_11
_atom_site_aniso_U_22
_atom_site_aniso_U_33
_atom_site_aniso_U_23
_atom_site_aniso_U_13
_atom_site_aniso_U_12
I1 0.02896(9) 0.02645(9) 0.04209(11) 0.00260(8) -0.00218(7) -0.00591(7)
I2 0.03698(11) 0.03152(10) 0.04450(12) 0.00925(8) -0.01411(8) -0.01213(8)
O1 0.0322(11) 0.0397(11) 0.0346(11) 0.0000(9) 0.0017(8) 0.0103(9)
O2 0.0515(13) 0.0553(13) 0.0249(11) 0.0057(9) 0.0016(9) 0.0291(11)
C10 0.0420(17) 0.0495(19) 0.0301(16) 0.0072(14) -0.0078(13) 0.0129(14)
C4 0.0329(14) 0.0301(14) 0.0269(14) 0.0036(11) 0.0030(11) 0.0027(11)
C5 0.0312(15) 0.0416(17) 0.0412(18) -0.0050(14) -0.0079(12) 0.0062(13)
C8 0.0456(19) 0.097(3) 0.0262(17) 0.0084(17) 0.0066(14) 0.0201(19)
C11 0.0502(19) 0.061(2) 0.0261(16) 0.0066(14) -0.0050(13) 0.0037(16)
C7 0.0480(19) 0.062(2) 0.0228(15) 0.0089(14) -0.0039(13) -0.0128(16)
C6 0.0492(19) 0.0406(17) 0.0406(19) 0.0084(14) -0.0191(15) 0.0016(15)
C9 0.0338(16) 0.0486(18) 0.0270(15) 0.0047(13) 0.0029(12) 0.0134(14)
C2 0.021(3) 0.029(3) 0.024(3) -0.004(2) 0.002(2) -0.002(2)
C1 0.024(3) 0.026(3) 0.024(3) -0.001(2) 0.003(2) -0.003(2)
C2A 0.025(3) 0.013(3) 0.021(3) 0.001(2) 0.006(3) -0.005(3)
C1A 0.022(3) 0.020(3) 0.019(3) 0.004(2) 0.002(3) -0.002(3)
C3 0.0450(18) 0.065(2) 0.0244(15) 0.0121(14) 0.0046(13) 0.0278(16)

loop_
_atom_type_symbol
_atom_type_description
_atom_type_scat_dispersion_real
_atom_type_scat_dispersion_imag
_atom_type_scat_source
C C 0.0033 0.0016 'International Tables Vol C Tables 4.2.6.8 and 6.1.1.4'
H H 0.0000 0.0000 'International Tables Vol C Tables 4.2.6.8 and 6.1.1.4'
O O 0.0106 0.0060 'International Tables Vol C Tables 4.2.6.8 and 6.1.1.4'
I I -0.4742 1.8119 'International Tables Vol C Tables 4.2.6.8 and 6.1.1.4'

loop_
_geom_angle_atom_site_label_1
_geom_angle_atom_site_label_2
_geom_angle_atom_site_label_3
_geom_angle
C9 O2 C10 115.5(2)
O2 C10 C11 107.9(2)
C3 C4 C5 119.3(3)
C6 C5 C4 120.2(3)
C3 C8 C7 119.7(3)
C6 C7 C8 119.7(3)
C5 C6 C7 120.7(3)
O1 C9 O2 125.9(2)
O1 C9 C1 120.7(3)
O2 C9 C1 111.2(3)
O1 C9 C1A 124.1(3)
O2 C9 C1A 107.2(3)
C1 C2 C3 119.9(5)
C1 C2 I2 119.5(4)
C3 C2 I2 120.6(4)
C2 C1 C9 120.5(5)
C2 C1 I1 121.2(4)
C9 C1 I1 117.8(3)
C1A C2A C3 118.8(6)
C1A C2A I1 119.0(5)
C3 C2A I1 122.1(4)
C2A C1A C9 118.7(6)
C2A C1A I2 121.2(5)
C9 C1A I2 119.8(4)
C4 C3 C8 120.5(3)
C4 C3 C2A 114.5(3)
C8 C3 C2A 121.6(3)
C4 C3 C2 119.6(3)
C8 C3 C2 117.7(3)

loop_
_geom_bond_atom_site_label_1
_geom_bond_atom_site_label_2
_geom_bond_distance
I1 C1 2.115(5)
I1 C2A 2.124(6)
I2 C1A 2.098(7)
I2 C2 2.110(5)
O1 C9 1.189(3)
O2 C9 1.329(3)
O2 C10 1.447(3)
C10 C11 1.487(4)
C4 C3 1.374(4)
C4 C5 1.383(4)
C5 C6 1.368(4)
C8 C3 1.380(4)
C8 C7 1.384(4)
C7 C6 1.369(4)
C9 C1 1.529(6)
C9 C1A 1.548(7)
C2 C1 1.309(9)
C2 C3 1.546(6)
C2A C1A 1.321(11)
C2A C3 1.543(7)

loop_
_geom_torsion_atom_site_label_1
_geom_torsion_atom_site_label_2
_geom_torsion_atom_site_label_3
_geom_torsion_atom_site_label_4
_geom_torsion
C9 O2 C10 C11 -170.2(3)
C3 C4 C5 C6 -0.4(4)
C3 C8 C7 C6 0.8(5)
C4 C5 C6 C7 0.9(5)
C8 C7 C6 C5 -1.1(5)
C10 O2 C9 O1 1.6(5)
C10 O2 C9 C1 164.6(3)
C10 O2 C9 C1A -159.7(3)
C3 C2 C1 C9 -179.0(3)
I2 C2 C1 C9 -0.6(6)
C3 C2 C1 I1 8.9(6)
I2 C2 C1 I1 -172.8(2)
O1 C9 C1 C2 -103.9(5)
O2 C9 C1 C2 92.1(5)
C1A C9 C1 C2 2.6(5)
O1 C9 C1 I1 68.5(4)
O2 C9 C1 I1 -95.5(3)
C1A C9 C1 I1 175.0(6)
C3 C2A C1A C9 178.9(4)
I1 C2A C1A C9 -0.8(7)
C3 C2A C1A I2 -7.5(7)
I1 C2A C1A I2 172.8(3)
O1 C9 C1A C2A 93.0(6)
O2 C9 C1A C2A -105.3(5)
C1 C9 C1A C2A -2.6(4)
O1 C9 C1A I2 -80.7(5)
O2 C9 C1A I2 80.9(4)
C1 C9 C1A I2 -176.3(7)
C5 C4 C3 C8 0.2(5)
C5 C4 C3 C2A -159.1(4)
C5 C4 C3 C2 162.8(3)
C7 C8 C3 C4 -0.4(6)
C7 C8 C3 C2A 157.4(4)
C7 C8 C3 C2 -163.3(4)
C1A C2A C3 C4 -103.8(5)
I1 C2A C3 C4 75.9(4)
C1A C2A C3 C8 97.2(6)
I1 C2A C3 C8 -83.1(5)
C1A C2A C3 C2 3.4(4)
I1 C2A C3 C2 -177.0(7)
C1 C2 C3 C4 87.2(5)
I2 C2 C3 C4 -91.2(4)
C1 C2 C3 C8 -109.8(5)
I2 C2 C3 C8 71.9(4)
C1 C2 C3 C2A -3.5(5)
I2 C2 C3 C2A 178.1(6)
